data_4025896
loop_
_publ_author_name
'Myron M. Johnson'
'Jeremy M. Naidoo'
'Manuel A. Fernandes'
'Edwin M. Mmutlane'
'Willem A. L. van Otterlo'
'Charles B. de Koning'

_publ_section_title
;
 CAN-Mediated Oxidations for the Synthesis of Xanthones and Related
 Products
;
_journal_name_full 'Journal of Organic Chemistry'
_journal_page_first 8701
_journal_page_last 8704
_journal_paper_doi 10.1021/jo101873v
_journal_volume 75
_journal_year 2010
_chemical_formula_moiety 'C18 H12 O4'
_chemical_formula_sum 'C18 H12 O4'
_chemical_formula_weight 292.28
_chemical_name_systematic
;
 ?
;
_space_group_IT_number 14
_symmetry_cell_setting monoclinic
_symmetry_space_group_name_Hall '-P 2yn'
_symmetry_space_group_name_H-M 'P 1 21/n 1'
_atom_sites_solution_hydrogens geom
_atom_sites_solution_primary direct
_atom_sites_solution_secondary difmap
_audit_creation_method SHELXL-97
_cell_angle_alpha 90.00
_cell_angle_beta 98.662(3)
_cell_angle_gamma 90.00
_cell_formula_units_Z 8
_cell_length_a 13.0183(7)
_cell_length_b 13.0356(6)
_cell_length_c 15.9224(7)
_cell_measurement_reflns_used 4159
_cell_measurement_temperature 173(2)
_cell_measurement_theta_max 28.16
_cell_measurement_theta_min 2.22
_cell_volume 2671.2(2)
_computing_cell_refinement 'Bruker SMART'
_computing_data_collection 'Bruker SMART'
_computing_data_reduction 'Bruker SAINT'
_computing_molecular_graphics 'Bruker SHELXTL'
_computing_publication_material 'Bruker SHELXTL'
_computing_structure_refinement 'SHELXL-97 (Sheldrick, 1997)'
_computing_structure_solution 'Bruker SHELXTL'
_diffrn_ambient_temperature 173(2)
_diffrn_measured_fraction_theta_full 1.000
_diffrn_measured_fraction_theta_max 1.000
_diffrn_measurement_device_type 'CCD area detector'
_diffrn_measurement_method 'phi and omega scans'
_diffrn_radiation_monochromator graphite
_diffrn_radiation_source 'fine-focus sealed tube'
_diffrn_radiation_type MoK\a
_diffrn_radiation_wavelength 0.71073
_diffrn_reflns_av_R_equivalents 0.0773
_diffrn_reflns_av_sigmaI/netI 0.0653
_diffrn_reflns_limit_h_max 17
_diffrn_reflns_limit_h_min -16
_diffrn_reflns_limit_k_max 15
_diffrn_reflns_limit_k_min -17
_diffrn_reflns_limit_l_max 21
_diffrn_reflns_limit_l_min -19
_diffrn_reflns_number 19971
_diffrn_reflns_theta_full 28.00
_diffrn_reflns_theta_max 28.00
_diffrn_reflns_theta_min 1.89
_exptl_absorpt_coefficient_mu 0.103
_exptl_absorpt_correction_type none
_exptl_crystal_colour yellow
_exptl_crystal_density_diffrn 1.454
_exptl_crystal_density_method 'not measured'
_exptl_crystal_description needle
_exptl_crystal_F_000 1216
_exptl_crystal_size_max 0.49
_exptl_crystal_size_mid 0.28
_exptl_crystal_size_min 0.25
_refine_diff_density_max 1.129
_refine_diff_density_min -0.306
_refine_diff_density_rms 0.101
_refine_ls_extinction_method none
_refine_ls_goodness_of_fit_ref 0.983
_refine_ls_hydrogen_treatment constr
_refine_ls_matrix_type full
_refine_ls_number_parameters 399
_refine_ls_number_reflns 6440
_refine_ls_number_restraints 0
_refine_ls_restrained_S_all 0.983
_refine_ls_R_factor_all 0.1306
_refine_ls_R_factor_gt 0.0789
_refine_ls_shift/su_max 0.010
_refine_ls_shift/su_mean 0.001
_refine_ls_structure_factor_coef Fsqd
_refine_ls_weighting_details 'calc w=1/[\s^2^(Fo^2^)+(0.1476P)^2^+0.0000P] where P=(Fo^2^+2Fc^2^)/3'
_refine_ls_weighting_scheme calc
_refine_ls_wR_factor_gt 0.1979
_refine_ls_wR_factor_ref 0.2383
_reflns_number_gt 3700
_reflns_number_total 6440
_reflns_threshold_expression >2sigma(I)
_cod_data_source_file jo101873v_si_002.cif
_cod_data_source_block 8m_jn1_0s
_cod_depositor_comments
;
The following automatic conversions were performed:

'_symmetry_cell_setting' value 'Monoclinic' changed to 'monoclinic'
according to the built-in table from CIF Core dictionary named
'cif_core.dic' version 2.4.1 from 2010-06-29.

Automatic conversion script
Id: cif_fix_values 1646 2011-03-28 12:23:43Z adriana 
;
_cod_database_code 4025896

loop_
_symmetry_equiv_pos_as_xyz
'x, y, z'
'-x+1/2, y+1/2, -z+1/2'
'-x, -y, -z'
'x-1/2, -y-1/2, z-1/2'

loop_
_atom_site_label
_atom_site_type_symbol
_atom_site_fract_x
_atom_site_fract_y
_atom_site_fract_z
_atom_site_U_iso_or_equiv
_atom_site_adp_type
_atom_site_occupancy
_atom_site_symmetry_multiplicity
_atom_site_calc_flag
_atom_site_refinement_flags
_atom_site_disorder_assembly
_atom_site_disorder_group
C1 C 0.3861(2) 1.0145(2) 0.12498(16) 0.0270(6) Uani 1 1 d . . .
C2 C 0.3993(2) 1.0805(2) 0.19499(18) 0.0366(7) Uani 1 1 d . . .
H2 H 0.4111 1.0542 0.2513 0.044 Uiso 1 1 calc R . .
C3 C 0.3948(2) 1.1861(2) 0.1800(2) 0.0386(7) Uani 1 1 d . . .
H3 H 0.4036 1.2321 0.2269 0.046 Uiso 1 1 calc R . .
C4 C 0.3778(2) 1.2248(2) 0.0987(2) 0.0388(7) Uani 1 1 d . . .
H4 H 0.3737 1.2969 0.0899 0.047 Uiso 1 1 calc R . .
C5 C 0.3669(2) 1.1598(2) 0.0306(2) 0.0347(7) Uani 1 1 d . . .
H5 H 0.3562 1.1868 -0.0255 0.042 Uiso 1 1 calc R . .
C6 C 0.3713(2) 1.0551(2) 0.04330(16) 0.0255(6) Uani 1 1 d . . .
C7 C 0.3636(2) 0.9838(2) -0.03062(16) 0.0287(6) Uani 1 1 d . . .
C8 C 0.36173(19) 0.87227(19) -0.00877(14) 0.0212(5) Uani 1 1 d . . .
C9 C 0.3768(2) 0.8002(2) -0.06464(16) 0.0294(6) Uani 1 1 d . . .
H9 H 0.3850 0.8206 -0.1205 0.035 Uiso 1 1 calc R . .
C10 C 0.3813(2) 0.6905(2) -0.04375(16) 0.0302(6) Uani 1 1 d . . .
C11 C 0.37827(19) 0.6636(2) 0.04554(15) 0.0241(6) Uani 1 1 d . . .
C12 C 0.3655(2) 0.73731(19) 0.10679(15) 0.0239(6) Uani 1 1 d . . .
C13 C 0.3385(2) 0.8475(2) 0.07878(14) 0.0243(6) Uani 1 1 d . . .
C14 C 0.3940(2) 0.5600(2) 0.07060(17) 0.0329(7) Uani 1 1 d . . .
H14 H 0.4015 0.5086 0.0296 0.039 Uiso 1 1 calc R . .
C15 C 0.3984(2) 0.5339(2) 0.15560(18) 0.0357(7) Uani 1 1 d . . .
H15 H 0.4088 0.4644 0.1727 0.043 Uiso 1 1 calc R . .
C16 C 0.3878(3) 0.6077(2) 0.21503(17) 0.0385(7) Uani 1 1 d . . .
H16 H 0.3911 0.5888 0.2730 0.046 Uiso 1 1 calc R . .
C17 C 0.3724(2) 0.7090(2) 0.19161(16) 0.0328(7) Uani 1 1 d . . .
H17 H 0.3666 0.7596 0.2336 0.039 Uiso 1 1 calc R . .
C18 C 0.1826(2) 0.8614(2) 0.14491(16) 0.0307(6) Uani 1 1 d . . .
H18A H 0.1880 0.7907 0.1661 0.046 Uiso 1 1 calc R . .
H18B H 0.1092 0.8808 0.1317 0.046 Uiso 1 1 calc R . .
H18C H 0.2180 0.9076 0.1885 0.046 Uiso 1 1 calc R . .
O1 O 0.39430(15) 0.91115(13) 0.14206(10) 0.0290(5) Uani 1 1 d . . .
O2 O 0.36136(18) 1.01262(16) -0.10312(12) 0.0423(6) Uani 1 1 d . . .
O3 O 0.39208(18) 0.62675(15) -0.09769(12) 0.0416(6) Uani 1 1 d . . .
O4 O 0.23014(13) 0.86885(12) 0.06971(10) 0.0221(4) Uani 1 1 d . . .
C1A C 0.8898(2) 0.77632(19) 0.12411(15) 0.0228(6) Uani 1 1 d . . .
C2A C 0.8957(2) 0.8436(2) 0.19201(16) 0.0272(6) Uani 1 1 d . . .
H2A H 0.8960 0.8187 0.2481 0.033 Uiso 1 1 calc R . .
C3A C 0.9009(2) 0.9480(2) 0.17659(17) 0.0312(6) Uani 1 1 d . . .
H3A H 0.9057 0.9945 0.2230 0.037 Uiso 1 1 calc R . .
C4A C 0.8994(2) 0.9862(2) 0.09504(17) 0.0320(6) Uani 1 1 d . . .
H4A H 0.9029 1.0580 0.0856 0.038 Uiso 1 1 calc R . .
C5A C 0.8929(2) 0.9185(2) 0.02786(17) 0.0279(6) Uani 1 1 d . . .
H5A H 0.8921 0.9441 -0.0281 0.033 Uiso 1 1 calc R . .
C6A C 0.88755(19) 0.8133(2) 0.04090(15) 0.0225(5) Uani 1 1 d . . .
C7A C 0.8799(2) 0.7410(2) -0.03007(15) 0.0255(6) Uani 1 1 d . . .
C8A C 0.86576(19) 0.62997(19) -0.00776(14) 0.0219(5) Uani 1 1 d . . .
C9A C 0.8769(2) 0.5566(2) -0.06273(15) 0.0284(6) Uani 1 1 d . . .
H9A H 0.8898 0.5751 -0.1179 0.034 Uiso 1 1 calc R . .
C10A C 0.8703(2) 0.4471(2) -0.04178(16) 0.0275(6) Uani 1 1 d . . .
C11A C 0.8645(2) 0.4216(2) 0.04904(15) 0.0242(6) Uani 1 1 d . . .
C12A C 0.8559(2) 0.49917(19) 0.10856(15) 0.0229(6) Uani 1 1 d . . .
C13A C 0.83547(19) 0.60860(19) 0.07837(14) 0.0216(5) Uani 1 1 d . . .
C14A C 0.8750(2) 0.3202(2) 0.07505(17) 0.0291(6) Uani 1 1 d . . .
H14A H 0.8790 0.2676 0.0343 0.035 Uiso 1 1 calc R . .
C15A C 0.8796(2) 0.2952(2) 0.15915(18) 0.0344(7) Uani 1 1 d . . .
H15A H 0.8864 0.2255 0.1765 0.041 Uiso 1 1 calc R . .
C16A C 0.8742(2) 0.3716(2) 0.21895(17) 0.0349(7) Uani 1 1 d . . .
H16A H 0.8790 0.3543 0.2774 0.042 Uiso 1 1 calc R . .
C17A C 0.8621(2) 0.4725(2) 0.19383(16) 0.0290(6) Uani 1 1 d . . .
H17A H 0.8580 0.5244 0.2351 0.035 Uiso 1 1 calc R . .
C18A C 0.6760(2) 0.6268(2) 0.13863(16) 0.0313(7) Uani 1 1 d . . .
H18D H 0.6706 0.5547 0.1547 0.047 Uiso 1 1 calc R . .
H18E H 0.6062 0.6564 0.1252 0.047 Uiso 1 1 calc R . .
H18F H 0.7156 0.6647 0.1859 0.047 Uiso 1 1 calc R . .
O1A O 0.88939(14) 0.67305(13) 0.14288(10) 0.0245(4) Uani 1 1 d . . .
O2A O 0.88542(16) 0.76728(15) -0.10259(11) 0.0365(5) Uani 1 1 d . . .
O3A O 0.87618(18) 0.38126(15) -0.09514(12) 0.0412(6) Uani 1 1 d . . .
O4A O 0.72805(13) 0.63379(12) 0.06557(10) 0.0218(4) Uani 1 1 d . . .

loop_
_atom_site_aniso_label
_atom_site_aniso_U_11
_atom_site_aniso_U_22
_atom_site_aniso_U_33
_atom_site_aniso_U_23
_atom_site_aniso_U_13
_atom_site_aniso_U_12
C1 0.0290(14) 0.0283(14) 0.0256(13) 0.0021(11) 0.0099(11) 0.0032(12)
C2 0.0370(17) 0.0444(18) 0.0279(14) -0.0010(13) 0.0034(12) 0.0030(14)
C3 0.0321(16) 0.0366(17) 0.0484(18) -0.0178(14) 0.0096(14) -0.0027(13)
C4 0.0288(16) 0.0374(17) 0.0505(19) 0.0000(14) 0.0067(14) 0.0010(13)
C5 0.0258(15) 0.0349(16) 0.0440(17) 0.0068(13) 0.0075(13) -0.0006(12)
C6 0.0186(13) 0.0326(14) 0.0253(13) 0.0038(11) 0.0038(10) -0.0028(11)
C7 0.0240(14) 0.0374(15) 0.0257(13) 0.0078(12) 0.0073(11) 0.0024(12)
C8 0.0188(12) 0.0323(14) 0.0136(11) 0.0018(9) 0.0058(9) -0.0003(10)
C9 0.0293(15) 0.0383(16) 0.0219(12) -0.0007(11) 0.0079(11) -0.0003(12)
C10 0.0260(14) 0.0396(16) 0.0260(14) -0.0057(12) 0.0068(11) 0.0014(12)
C11 0.0196(13) 0.0322(14) 0.0203(12) -0.0041(11) 0.0025(10) 0.0033(11)
C12 0.0263(14) 0.0272(14) 0.0199(12) -0.0022(10) 0.0087(10) -0.0020(11)
C13 0.0228(13) 0.0386(15) 0.0121(11) -0.0019(10) 0.0044(10) -0.0013(11)
C14 0.0287(15) 0.0332(15) 0.0363(16) -0.0096(12) 0.0033(12) 0.0020(13)
C15 0.0382(17) 0.0290(15) 0.0378(16) 0.0073(13) -0.0013(13) 0.0034(13)
C16 0.0482(19) 0.0421(17) 0.0241(14) 0.0047(13) 0.0013(13) 0.0037(15)
C17 0.0435(17) 0.0350(16) 0.0198(13) -0.0009(11) 0.0047(12) -0.0014(13)
C18 0.0321(15) 0.0392(16) 0.0252(13) -0.0004(11) 0.0183(12) 0.0009(13)
O1 0.0362(11) 0.0310(11) 0.0188(9) 0.0000(7) 0.0005(8) -0.0019(8)
O2 0.0563(15) 0.0446(12) 0.0292(11) 0.0095(9) 0.0164(10) 0.0051(11)
O3 0.0537(14) 0.0448(13) 0.0294(11) -0.0105(9) 0.0162(10) -0.0004(10)
O4 0.0208(9) 0.0293(10) 0.0180(8) 0.0011(7) 0.0089(7) 0.0020(7)
C1A 0.0232(13) 0.0261(14) 0.0205(12) 0.0022(10) 0.0078(10) -0.0004(11)
C2A 0.0302(15) 0.0319(15) 0.0207(12) -0.0010(11) 0.0076(11) 0.0014(12)
C3A 0.0274(15) 0.0347(16) 0.0315(14) -0.0088(12) 0.0044(12) -0.0008(12)
C4A 0.0332(16) 0.0267(14) 0.0372(15) 0.0008(12) 0.0087(13) 0.0005(12)
C5A 0.0266(14) 0.0327(15) 0.0258(13) 0.0076(11) 0.0084(11) 0.0000(12)
C6A 0.0197(12) 0.0321(14) 0.0169(11) 0.0021(10) 0.0068(10) -0.0005(11)
C7A 0.0227(13) 0.0350(15) 0.0196(12) 0.0025(11) 0.0059(10) 0.0019(11)
C8A 0.0202(12) 0.0336(14) 0.0127(11) 0.0013(10) 0.0057(9) -0.0013(11)
C9A 0.0308(15) 0.0401(15) 0.0158(11) -0.0031(11) 0.0089(11) -0.0031(12)
C10A 0.0244(14) 0.0348(15) 0.0239(13) -0.0065(11) 0.0055(11) -0.0023(12)
C11A 0.0195(13) 0.0317(15) 0.0220(12) -0.0029(11) 0.0056(10) 0.0018(11)
C12A 0.0223(13) 0.0272(14) 0.0208(12) -0.0029(10) 0.0080(10) -0.0003(11)
C13A 0.0226(13) 0.0310(14) 0.0121(11) -0.0014(10) 0.0056(9) -0.0013(11)
C14A 0.0265(14) 0.0288(15) 0.0324(14) -0.0086(12) 0.0054(12) 0.0001(12)
C15A 0.0357(16) 0.0292(15) 0.0383(16) 0.0061(12) 0.0056(13) 0.0025(13)
C16A 0.0446(18) 0.0398(17) 0.0199(13) 0.0052(12) 0.0038(12) 0.0009(14)
C17A 0.0401(17) 0.0285(14) 0.0186(12) -0.0046(10) 0.0050(11) -0.0026(12)
C18A 0.0306(15) 0.0380(16) 0.0295(14) 0.0008(11) 0.0181(12) 0.0022(12)
O1A 0.0313(10) 0.0269(10) 0.0151(8) -0.0006(7) 0.0027(7) -0.0031(8)
O2A 0.0488(13) 0.0433(12) 0.0198(9) 0.0048(8) 0.0134(9) 0.0029(10)
O3A 0.0517(14) 0.0431(12) 0.0311(11) -0.0136(9) 0.0139(10) -0.0040(10)
O4A 0.0212(9) 0.0282(9) 0.0172(8) 0.0015(7) 0.0068(7) 0.0005(7)

loop_
_atom_type_symbol
_atom_type_description
_atom_type_scat_dispersion_real
_atom_type_scat_dispersion_imag
_atom_type_scat_source
C C 0.0033 0.0016 'International Tables Vol C Tables 4.2.6.8 and 6.1.1.4'
H H 0.0000 0.0000 'International Tables Vol C Tables 4.2.6.8 and 6.1.1.4'
O O 0.0106 0.0060 'International Tables Vol C Tables 4.2.6.8 and 6.1.1.4'

loop_
_geom_angle_atom_site_label_1
_geom_angle_atom_site_label_2
_geom_angle_atom_site_label_3
_geom_angle
_geom_angle_site_symmetry_1
_geom_angle_site_symmetry_3
_geom_angle_publ_flag
O1 C1 C6 123.6(2) . . ?
O1 C1 C2 116.7(2) . . ?
C6 C1 C2 119.6(2) . . ?
C1 C2 C3 118.3(3) . . ?
C1 C2 H2 120.9 . . ?
C3 C2 H2 120.9 . . ?
C4 C3 C2 121.2(3) . . ?
C4 C3 H3 119.4 . . ?
C2 C3 H3 119.4 . . ?
C5 C4 C3 120.2(3) . . ?
C5 C4 H4 119.9 . . ?
C3 C4 H4 119.9 . . ?
C4 C5 C6 119.9(3) . . ?
C4 C5 H5 120.0 . . ?
C6 C5 H5 120.0 . . ?
C5 C6 C1 120.7(3) . . ?
C5 C6 C7 120.3(2) . . ?
C1 C6 C7 119.0(2) . . ?
O2 C7 C6 123.3(2) . . ?
O2 C7 C8 121.7(2) . . ?
C6 C7 C8 115.1(2) . . ?
C9 C8 C7 121.5(2) . . ?
C9 C8 C13 122.6(2) . . ?
C7 C8 C13 115.9(2) . . ?
C8 C9 C10 122.8(2) . . ?
C8 C9 H9 118.6 . . ?
C10 C9 H9 118.6 . . ?
O3 C10 C9 120.7(2) . . ?
O3 C10 C11 122.8(3) . . ?
C9 C10 C11 116.4(2) . . ?
C12 C11 C14 119.2(2) . . ?
C12 C11 C10 122.3(2) . . ?
C14 C11 C10 118.5(2) . . ?
C17 C12 C11 119.9(2) . . ?
C17 C12 C13 120.7(2) . . ?
C11 C12 C13 119.3(2) . . ?
O1 C13 O4 110.58(19) . . ?
O1 C13 C8 112.3(2) . . ?
O4 C13 C8 101.45(19) . . ?
O1 C13 C12 105.77(19) . . ?
O4 C13 C12 113.2(2) . . ?
C8 C13 C12 113.7(2) . . ?
C15 C14 C11 119.5(2) . . ?
C15 C14 H14 120.3 . . ?
C11 C14 H14 120.3 . . ?
C16 C15 C14 120.5(3) . . ?
C16 C15 H15 119.8 . . ?
C14 C15 H15 119.8 . . ?
C15 C16 C17 120.7(3) . . ?
C15 C16 H16 119.6 . . ?
C17 C16 H16 119.6 . . ?
C16 C17 C12 120.2(2) . . ?
C16 C17 H17 119.9 . . ?
C12 C17 H17 119.9 . . ?
O4 C18 H18A 109.5 . . ?
O4 C18 H18B 109.5 . . ?
H18A C18 H18B 109.5 . . ?
O4 C18 H18C 109.5 . . ?
H18A C18 H18C 109.5 . . ?
H18B C18 H18C 109.5 . . ?
C1 O1 C13 114.6(2) . . ?
C13 O4 C18 116.65(18) . . ?
O1A C1A C2A 116.8(2) . . ?
O1A C1A C6A 122.6(2) . . ?
C2A C1A C6A 120.6(2) . . ?
C3A C2A C1A 118.8(2) . . ?
C3A C2A H2A 120.6 . . ?
C1A C2A H2A 120.6 . . ?
C2A C3A C4A 121.6(2) . . ?
C2A C3A H3A 119.2 . . ?
C4A C3A H3A 119.2 . . ?
C5A C4A C3A 119.1(3) . . ?
C5A C4A H4A 120.5 . . ?
C3A C4A H4A 120.5 . . ?
C4A C5A C6A 120.9(2) . . ?
C4A C5A H5A 119.5 . . ?
C6A C5A H5A 119.5 . . ?
C5A C6A C1A 119.0(2) . . ?
C5A C6A C7A 121.3(2) . . ?
C1A C6A C7A 119.7(2) . . ?
O2A C7A C6A 123.0(2) . . ?
O2A C7A C8A 121.4(2) . . ?
C6A C7A C8A 115.6(2) . . ?
C9A C8A C7A 120.7(2) . . ?
C9A C8A C13A 122.6(2) . . ?
C7A C8A C13A 116.7(2) . . ?
C8A C9A C10A 122.5(2) . . ?
C8A C9A H9A 118.8 . . ?
C10A C9A H9A 118.8 . . ?
O3A C10A C9A 120.9(2) . . ?
O3A C10A C11A 122.4(2) . . ?
C9A C10A C11A 116.6(2) . . ?
C14A C11A C12A 120.0(2) . . ?
C14A C11A C10A 118.9(2) . . ?
C12A C11A C10A 120.9(2) . . ?
C17A C12A C11A 118.7(2) . . ?
C17A C12A C13A 121.7(2) . . ?
C11A C12A C13A 119.5(2) . . ?
O4A C13A O1A 109.51(18) . . ?
O4A C13A C8A 102.32(18) . . ?
O1A C13A C8A 112.2(2) . . ?
O4A C13A C12A 112.6(2) . . ?
O1A C13A C12A 106.37(19) . . ?
C8A C13A C12A 113.8(2) . . ?
C15A C14A C11A 120.4(2) . . ?
C15A C14A H14A 119.8 . . ?
C11A C14A H14A 119.8 . . ?
C14A C15A C16A 120.1(3) . . ?
C14A C15A H15A 120.0 . . ?
C16A C15A H15A 120.0 . . ?
C17A C16A C15A 120.1(2) . . ?
C17A C16A H16A 119.9 . . ?
C15A C16A H16A 119.9 . . ?
C16A C17A C12A 120.6(2) . . ?
C16A C17A H17A 119.7 . . ?
C12A C17A H17A 119.7 . . ?
O4A C18A H18D 109.5 . . ?
O4A C18A H18E 109.5 . . ?
H18D C18A H18E 109.5 . . ?
O4A C18A H18F 109.5 . . ?
H18D C18A H18F 109.5 . . ?
H18E C18A H18F 109.5 . . ?
C1A O1A C13A 115.86(19) . . ?
C13A O4A C18A 116.35(18) . . ?

loop_
_geom_bond_atom_site_label_1
_geom_bond_atom_site_label_2
_geom_bond_distance
_geom_bond_site_symmetry_2
_geom_bond_publ_flag
C1 O1 1.375(3) . ?
C1 C6 1.390(3) . ?
C1 C2 1.398(4) . ?
C2 C3 1.397(4) . ?
C2 H2 0.9500 . ?
C3 C4 1.376(4) . ?
C3 H3 0.9500 . ?
C4 C5 1.367(4) . ?
C4 H4 0.9500 . ?
C5 C6 1.381(4) . ?
C5 H5 0.9500 . ?
C6 C7 1.491(4) . ?
C7 O2 1.210(3) . ?
C7 C8 1.496(4) . ?
C8 C9 1.328(3) . ?
C8 C13 1.506(3) . ?
C9 C10 1.468(4) . ?
C9 H9 0.9500 . ?
C10 O3 1.218(3) . ?
C10 C11 1.471(3) . ?
C11 C12 1.397(3) . ?
C11 C14 1.415(4) . ?
C12 C17 1.390(3) . ?
C12 C13 1.529(4) . ?
C13 O1 1.418(3) . ?
C13 O4 1.423(3) . ?
C14 C15 1.388(4) . ?
C14 H14 0.9500 . ?
C15 C16 1.371(4) . ?
C15 H15 0.9500 . ?
C16 C17 1.379(4) . ?
C16 H16 0.9500 . ?
C17 H17 0.9500 . ?
C18 O4 1.432(3) . ?
C18 H18A 0.9800 . ?
C18 H18B 0.9800 . ?
C18 H18C 0.9800 . ?
C1A O1A 1.379(3) . ?
C1A C2A 1.385(3) . ?
C1A C6A 1.406(3) . ?
C2A C3A 1.386(4) . ?
C2A H2A 0.9500 . ?
C3A C4A 1.388(4) . ?
C3A H3A 0.9500 . ?
C4A C5A 1.379(4) . ?
C4A H4A 0.9500 . ?
C5A C6A 1.391(4) . ?
C5A H5A 0.9500 . ?
C6A C7A 1.464(4) . ?
C7A O2A 1.217(3) . ?
C7A C8A 1.508(4) . ?
C8A C9A 1.320(3) . ?
C8A C13A 1.509(3) . ?
C9A C10A 1.471(4) . ?
C9A H9A 0.9500 . ?
C10A O3A 1.218(3) . ?
C10A C11A 1.497(3) . ?
C11A C14A 1.386(4) . ?
C11A C12A 1.401(3) . ?
C12A C17A 1.392(3) . ?
C12A C13A 1.516(3) . ?
C13A O4A 1.421(3) . ?
C13A O1A 1.427(3) . ?
C14A C15A 1.371(4) . ?
C14A H14A 0.9500 . ?
C15A C16A 1.386(4) . ?
C15A H15A 0.9500 . ?
C16A C17A 1.377(4) . ?
C16A H16A 0.9500 . ?
C17A H17A 0.9500 . ?
C18A O4A 1.434(3) . ?
C18A H18D 0.9800 . ?
C18A H18E 0.9800 . ?
C18A H18F 0.9800 . ?

loop_
_geom_torsion_atom_site_label_1
_geom_torsion_atom_site_label_2
_geom_torsion_atom_site_label_3
_geom_torsion_atom_site_label_4
_geom_torsion
_geom_torsion_site_symmetry_1
_geom_torsion_site_symmetry_2
_geom_torsion_site_symmetry_3
_geom_torsion_site_symmetry_4
_geom_torsion_publ_flag
O1 C1 C2 C3 178.0(2) . . . . ?
C6 C1 C2 C3 1.4(4) . . . . ?
C1 C2 C3 C4 0.0(4) . . . . ?
C2 C3 C4 C5 -1.2(5) . . . . ?
C3 C4 C5 C6 0.9(5) . . . . ?
C4 C5 C6 C1 0.5(4) . . . . ?
C4 C5 C6 C7 -177.6(3) . . . . ?
O1 C1 C6 C5 -178.0(2) . . . . ?
C2 C1 C6 C5 -1.7(4) . . . . ?
O1 C1 C6 C7 0.1(4) . . . . ?
C2 C1 C6 C7 176.4(3) . . . . ?
C5 C6 C7 O2 5.8(4) . . . . ?
C1 C6 C7 O2 -172.2(3) . . . . ?
C5 C6 C7 C8 -175.8(2) . . . . ?
C1 C6 C7 C8 6.2(4) . . . . ?
O2 C7 C8 C9 12.6(4) . . . . ?
C6 C7 C8 C9 -165.8(2) . . . . ?
O2 C7 C8 C13 -165.5(3) . . . . ?
C6 C7 C8 C13 16.1(3) . . . . ?
C7 C8 C9 C10 176.4(2) . . . . ?
C13 C8 C9 C10 -5.6(4) . . . . ?
C8 C9 C10 O3 177.7(3) . . . . ?
C8 C9 C10 C11 -5.7(4) . . . . ?
O3 C10 C11 C12 -179.7(3) . . . . ?
C9 C10 C11 C12 3.7(4) . . . . ?
O3 C10 C11 C14 3.4(4) . . . . ?
C9 C10 C11 C14 -173.1(2) . . . . ?
C14 C11 C12 C17 2.6(4) . . . . ?
C10 C11 C12 C17 -174.3(3) . . . . ?
C14 C11 C12 C13 -174.3(2) . . . . ?
C10 C11 C12 C13 8.8(4) . . . . ?
C9 C8 C13 O1 137.4(3) . . . . ?
C7 C8 C13 O1 -44.5(3) . . . . ?
C9 C8 C13 O4 -104.5(3) . . . . ?
C7 C8 C13 O4 73.5(3) . . . . ?
C9 C8 C13 C12 17.3(4) . . . . ?
C7 C8 C13 C12 -164.6(2) . . . . ?
C17 C12 C13 O1 40.9(3) . . . . ?
C11 C12 C13 O1 -142.2(2) . . . . ?
C17 C12 C13 O4 -80.3(3) . . . . ?
C11 C12 C13 O4 96.6(3) . . . . ?
C17 C12 C13 C8 164.5(2) . . . . ?
C11 C12 C13 C8 -18.6(3) . . . . ?
C12 C11 C14 C15 -1.2(4) . . . . ?
C10 C11 C14 C15 175.7(3) . . . . ?
C11 C14 C15 C16 -0.1(4) . . . . ?
C14 C15 C16 C17 0.1(5) . . . . ?
C15 C16 C17 C12 1.2(5) . . . . ?
C11 C12 C17 C16 -2.6(4) . . . . ?
C13 C12 C17 C16 174.3(3) . . . . ?
C6 C1 O1 C13 -29.9(4) . . . . ?
C2 C1 O1 C13 153.6(2) . . . . ?
O4 C13 O1 C1 -61.6(3) . . . . ?
C8 C13 O1 C1 50.9(3) . . . . ?
C12 C13 O1 C1 175.4(2) . . . . ?
O1 C13 O4 C18 -55.6(3) . . . . ?
C8 C13 O4 C18 -174.93(19) . . . . ?
C12 C13 O4 C18 62.8(3) . . . . ?
O1A C1A C2A C3A 177.2(2) . . . . ?
C6A C1A C2A C3A -1.0(4) . . . . ?
C1A C2A C3A C4A 0.7(4) . . . . ?
C2A C3A C4A C5A -0.3(4) . . . . ?
C3A C4A C5A C6A 0.2(4) . . . . ?
C4A C5A C6A C1A -0.6(4) . . . . ?
C4A C5A C6A C7A 179.6(3) . . . . ?
O1A C1A C6A C5A -177.1(2) . . . . ?
C2A C1A C6A C5A 1.0(4) . . . . ?
O1A C1A C6A C7A 2.8(4) . . . . ?
C2A C1A C6A C7A -179.1(2) . . . . ?
C5A C6A C7A O2A 5.6(4) . . . . ?
C1A C6A C7A O2A -174.3(3) . . . . ?
C5A C6A C7A C8A -175.2(2) . . . . ?
C1A C6A C7A C8A 5.0(3) . . . . ?
O2A C7A C8A C9A 11.8(4) . . . . ?
C6A C7A C8A C9A -167.5(2) . . . . ?
O2A C7A C8A C13A -166.4(2) . . . . ?
C6A C7A C8A C13A 14.3(3) . . . . ?
C7A C8A C9A C10A 176.1(2) . . . . ?
C13A C8A C9A C10A -5.8(4) . . . . ?
C8A C9A C10A O3A 176.6(3) . . . . ?
C8A C9A C10A C11A -8.1(4) . . . . ?
O3A C10A C11A C14A 5.5(4) . . . . ?
C9A C10A C11A C14A -169.7(2) . . . . ?
O3A C10A C11A C12A -178.9(3) . . . . ?
C9A C10A C11A C12A 5.9(4) . . . . ?
C14A C11A C12A C17A 2.4(4) . . . . ?
C10A C11A C12A C17A -173.1(2) . . . . ?
C14A C11A C12A C13A -174.9(2) . . . . ?
C10A C11A C12A C13A 9.6(4) . . . . ?
C9A C8A C13A O4A -101.3(3) . . . . ?
C7A C8A C13A O4A 76.8(2) . . . . ?
C9A C8A C13A O1A 141.4(3) . . . . ?
C7A C8A C13A O1A -40.5(3) . . . . ?
C9A C8A C13A C12A 20.5(4) . . . . ?
C7A C8A C13A C12A -161.4(2) . . . . ?
C17A C12A C13A O4A -83.1(3) . . . . ?
C11A C12A C13A O4A 94.1(3) . . . . ?
C17A C12A C13A O1A 36.8(3) . . . . ?
C11A C12A C13A O1A -145.9(2) . . . . ?
C17A C12A C13A C8A 160.9(2) . . . . ?
C11A C12A C13A C8A -21.9(3) . . . . ?
C12A C11A C14A C15A -1.6(4) . . . . ?
C10A C11A C14A C15A 174.0(2) . . . . ?
C11A C14A C15A C16A -0.3(4) . . . . ?
C14A C15A C16A C17A 1.4(5) . . . . ?
C15A C16A C17A C12A -0.5(5) . . . . ?
C11A C12A C17A C16A -1.4(4) . . . . ?
C13A C12A C17A C16A 175.9(3) . . . . ?
C2A C1A O1A C13A 150.8(2) . . . . ?
C6A C1A O1A C13A -31.0(3) . . . . ?
O4A C13A O1A C1A -64.4(2) . . . . ?
C8A C13A O1A C1A 48.5(3) . . . . ?
C12A C13A O1A C1A 173.60(19) . . . . ?
O1A C13A O4A C18A -57.5(3) . . . . ?
C8A C13A O4A C18A -176.71(19) . . . . ?
C12A C13A O4A C18A 60.6(3) . . . . ?
